data_7705414
loop_
_publ_author_name
'Senthil Kumar, Kuppusamy'
'Del Giudice, Nicolas'
'Heinrich, Beno\^it'
'Douce, Laurent'
'Ruben, Mario'

_publ_section_title
;
 Bistable spin-crossover in a new series of
 [Fe(BPP-R)<sub>2</sub>]<sup>2+</sup> (BPP =
 2,6-bis(pyrazol-1-yl)pyridine; R = CN) complexes.
;
_journal_issue 40
_journal_name_full 'Dalton transactions (Cambridge, England : 2003)'
_journal_page_first 14258
_journal_page_last 14267
_journal_paper_doi 10.1039/d0dt02214d
_journal_volume 49
_journal_year 2020
_chemical_formula_moiety 'C24 H16 Fe N12, 2(Cl O4)'
_chemical_formula_sum 'C24 H16 Cl2 Fe N12 O8'
_chemical_formula_weight 727.24
_chemical_name_systematic SKR569.1
_space_group_crystal_system monoclinic
_space_group_IT_number 14
_space_group_name_Hall '-P 2yab'
_space_group_name_H-M_alt 'P 1 21/a 1'
_atom_sites_solution_hydrogens geom
_atom_sites_solution_primary direct
_audit_creation_date 2020-06-19
_audit_creation_method
;
Olex2 1.2
(compiled 2018.05.29 svn.r3508 for OlexSys, GUI svn.r5506)
;
_audit_update_record
;
2020-06-19 deposited with the CCDC.	2020-09-11 downloaded from the CCDC.
;
_cell_angle_alpha 90
_cell_angle_beta 90.40
_cell_angle_gamma 90
_cell_formula_units_Z 4
_cell_length_a 17.194(15)
_cell_length_b 8.726(8)
_cell_length_c 19.187(6)
_cell_measurement_reflns_used 75
_cell_measurement_temperature 293(2)
_cell_measurement_theta_max 29.0
_cell_measurement_theta_min 3.0
_cell_volume 2879(4)
_computing_molecular_graphics 'Olex2 (Dolomanov et al., 2009)'
_computing_publication_material 'Olex2 (Dolomanov et al., 2009)'
_computing_structure_refinement 'ShelXL (Sheldrick, 2015)'
_computing_structure_solution 'ShelXS (Sheldrick, 2008)'
_diffrn_ambient_temperature 293
_diffrn_measured_fraction_theta_full 0.998
_diffrn_measured_fraction_theta_max 0.985
_diffrn_measurement_device_type KappaCCD
_diffrn_radiation_type MoK\a
_diffrn_radiation_wavelength 0.71073
_diffrn_reflns_av_R_equivalents 0.0929
_diffrn_reflns_av_unetI/netI 0.0789
_diffrn_reflns_Laue_measured_fraction_full 0.998
_diffrn_reflns_Laue_measured_fraction_max 0.985
_diffrn_reflns_limit_h_max 23
_diffrn_reflns_limit_h_min -23
_diffrn_reflns_limit_k_max 11
_diffrn_reflns_limit_k_min -11
_diffrn_reflns_limit_l_max 24
_diffrn_reflns_limit_l_min -26
_diffrn_reflns_number 48335
_diffrn_reflns_point_group_measured_fraction_full 0.998
_diffrn_reflns_point_group_measured_fraction_max 0.985
_diffrn_reflns_theta_full 25.242
_diffrn_reflns_theta_max 29.013
_diffrn_reflns_theta_min 3.156
_exptl_absorpt_coefficient_mu 0.782
_exptl_absorpt_correction_T_max 0.7458
_exptl_absorpt_correction_T_min 0.6436
_exptl_absorpt_correction_type multi-scan
_exptl_absorpt_process_details
'SADABS-2008/1 (Bruker,2008) was used for absorption correction. wR2(int) was 0.0780 before and 0.0608 after correction. The Ratio of minimum to maximum transmission is 0.8630. The \l/2 correction factor is 0.0015.'
_exptl_crystal_colour 'clear light red'
_exptl_crystal_colour_lustre clear
_exptl_crystal_colour_modifier light
_exptl_crystal_colour_primary red
_exptl_crystal_density_diffrn 1.678
_exptl_crystal_description needle
_exptl_crystal_F_000 1472
_exptl_crystal_size_max 0.344
_exptl_crystal_size_mid 0.15
_exptl_crystal_size_min 0.072
_refine_diff_density_max 1.006
_refine_diff_density_min -0.528
_refine_diff_density_rms 0.090
_refine_ls_extinction_method none
_refine_ls_goodness_of_fit_ref 1.028
_refine_ls_hydrogen_treatment constr
_refine_ls_matrix_type full
_refine_ls_number_parameters 425
_refine_ls_number_reflns 7580
_refine_ls_number_restraints 0
_refine_ls_restrained_S_all 1.028
_refine_ls_R_factor_all 0.1511
_refine_ls_R_factor_gt 0.0742
_refine_ls_shift/su_max 0.000
_refine_ls_shift/su_mean 0.000
_refine_ls_structure_factor_coef Fsqd
_refine_ls_weighting_details 'w=1/[\s^2^(Fo^2^)+(0.0947P)^2^+4.6588P] where P=(Fo^2^+2Fc^2^)/3'
_refine_ls_weighting_scheme calc
_refine_ls_wR_factor_gt 0.1754
_refine_ls_wR_factor_ref 0.2100
_reflns_Friedel_coverage 0.000
_reflns_number_gt 4380
_reflns_number_total 7580
_reflns_threshold_expression 'I > 2\s(I)'
_cod_data_source_file d0dt02214d2.cif
_cod_data_source_block import_CCDC1
_cod_depositor_comments 'Adding full bibliography for 7705413--7705414.cif.'
_cod_original_cell_volume 2878.8(8)
_cod_database_code 7705414
_shelx_shelxl_version_number 2014/7
_shelx_space_group_comment
;
The symmetry employed for this shelxl refinement is uniquely defined
by the following loop, which should always be used as a source of
symmetry information in preference to the above space-group names.
They are only intended as comments.
;
_shelx_estimated_absorpt_t_max 0.946
_shelx_estimated_absorpt_t_min 0.775
_olex2_refinement_description
;
1. Twinned data refinement
 Scales: 0.9319(11)
 0.0681(11)
2. Fixed Uiso
 At 1.2 times of:
  All C(H) groups
3.a Aromatic/amide H refined with riding coordinates:
 C3(H3), C1(H1), C20(H20), C14(H14), C13(H13), C5(H5), C8(H8), C15(H15),
 C17(H17), C22(H22), C12(H12), C10(H10), C11(H11), C2(H2), C24(H24), C23(H23)
;
_olex2_submission_original_sample_id exp305_SKR569.1
_olex2_submission_special_instructions 'No special instructions were received'

loop_
_space_group_symop_operation_xyz
'x, y, z'
'-x+1/2, y+1/2, -z'
'-x, -y, -z'
'x-1/2, -y-1/2, z'

loop_
_atom_site_label
_atom_site_type_symbol
_atom_site_fract_x
_atom_site_fract_y
_atom_site_fract_z
_atom_site_U_iso_or_equiv
_atom_site_adp_type
_atom_site_occupancy
_atom_site_site_symmetry_order
_atom_site_calc_flag
_atom_site_refinement_flags_posn
_atom_site_refinement_flags_adp
_atom_site_refinement_flags_occupancy
_atom_site_disorder_assembly
_atom_site_disorder_group
Fe1 Fe 0.38905(4) 0.93215(7) 0.24753(3) 0.03303(19) Uani 1 1 d . . . . .
Cl2 Cl 0.36748(10) 1.4180(2) 0.44764(8) 0.0654(4) Uani 1 1 d . . . . .
Cl1 Cl 0.36144(11) 0.40159(17) -0.05810(8) 0.0651(4) Uani 1 1 d . . . . .
N9 N 0.3930(2) 0.9230(4) 0.34521(19) 0.0356(8) Uani 1 1 d . . . . .
N3 N 0.3844(2) 0.9283(4) 0.14962(18) 0.0339(8) Uani 1 1 d . . . . .
C3 C 0.2954(3) 0.5585(6) 0.1576(3) 0.0498(13) Uani 1 1 d . . . . .
H3 H 0.2821 0.5107 0.1158 0.060 Uiso 1 1 calc R . . . .
N8 N 0.2753(2) 1.0344(5) 0.3392(2) 0.0419(9) Uani 1 1 d . . . . .
N2 N 0.3330(2) 0.6929(4) 0.1646(2) 0.0389(9) Uani 1 1 d . . . . .
N5 N 0.4323(2) 1.1365(4) 0.2270(2) 0.0375(9) Uani 1 1 d . . . . .
C1 C 0.3106(3) 0.6151(6) 0.2677(3) 0.0468(12) Uani 1 1 d . . . . .
H1 H 0.3090 0.6075 0.3161 0.056 Uiso 1 1 calc R . . . .
N7 N 0.2882(2) 1.0255(4) 0.2686(2) 0.0383(9) Uani 1 1 d . . . . .
C18 C 0.3969(3) 0.9001(6) 0.4860(3) 0.0481(13) Uani 1 1 d . . . . .
C19 C 0.4019(4) 0.8941(7) 0.5612(3) 0.0597(16) Uani 1 1 d . . . . .
N1 N 0.3415(2) 0.7302(4) 0.23374(19) 0.0378(9) Uani 1 1 d . . . . .
C20 C 0.4578(3) 0.8385(6) 0.4483(3) 0.0461(12) Uani 1 1 d . . . . .
H20 H 0.4996 0.7900 0.4701 0.055 Uiso 1 1 calc R . . . .
N4 N 0.4352(2) 1.1656(5) 0.1563(2) 0.0395(9) Uani 1 1 d . . . . .
C6 C 0.3822(3) 0.9168(6) 0.0086(2) 0.0427(11) Uani 1 1 d . . . . .
C14 C 0.1766(3) 1.1494(6) 0.2892(3) 0.0544(14) Uani 1 1 d . . . . .
H14 H 0.1306 1.2028 0.2812 0.065 Uiso 1 1 calc R . . . .
C13 C 0.2283(3) 1.0946(6) 0.2388(3) 0.0467(12) Uani 1 1 d . . . . .
H13 H 0.2214 1.1053 0.1909 0.056 Uiso 1 1 calc R . . . .
C5 C 0.3554(3) 0.7910(6) 0.0457(2) 0.0431(11) Uani 1 1 d . . . . .
H5 H 0.3371 0.7033 0.0235 0.052 Uiso 1 1 calc R . . . .
C7 C 0.3817(3) 0.9100(7) -0.0669(3) 0.0505(13) Uani 1 1 d . . . . .
C8 C 0.4103(3) 1.0490(6) 0.0408(3) 0.0445(12) Uani 1 1 d . . . . .
H8 H 0.4280 1.1328 0.0155 0.053 Uiso 1 1 calc R . . . .
C9 C 0.4101(3) 1.0476(5) 0.1128(2) 0.0377(10) Uani 1 1 d . . . . .
N11 N 0.4923(2) 0.8405(4) 0.2603(2) 0.0386(9) Uani 1 1 d . . . . .
N10 N 0.5076(2) 0.8060(5) 0.3289(2) 0.0418(9) Uani 1 1 d . . . . .
C15 C 0.2074(3) 1.1085(7) 0.3521(3) 0.0525(13) Uani 1 1 d . . . . .
H15 H 0.1860 1.1277 0.3956 0.063 Uiso 1 1 calc R . . . .
C21 C 0.4531(3) 0.8529(6) 0.3774(2) 0.0395(11) Uani 1 1 d . . . . .
N12 N 0.4095(4) 0.8952(7) 0.6195(3) 0.0780(18) Uani 1 1 d . . . . .
N6 N 0.3819(3) 0.9044(6) -0.1259(2) 0.0684(15) Uani 1 1 d . . . . .
C4 C 0.3576(3) 0.8034(5) 0.1170(2) 0.0368(10) Uani 1 1 d . . . . .
O2 O 0.3467(9) 0.5454(7) -0.0828(4) 0.231(7) Uani 1 1 d . . . . .
C16 C 0.3333(3) 0.9756(6) 0.3827(2) 0.0390(10) Uani 1 1 d . . . . .
C17 C 0.3324(3) 0.9673(6) 0.4545(3) 0.0479(13) Uani 1 1 d . . . . .
H17 H 0.2909 1.0047 0.4803 0.057 Uiso 1 1 calc R . . . .
C22 C 0.5791(3) 0.7401(6) 0.3360(3) 0.0541(14) Uani 1 1 d . . . . .
H22 H 0.6021 0.7060 0.3771 0.065 Uiso 1 1 calc R . . . .
C12 C 0.4587(3) 1.2629(6) 0.2567(3) 0.0474(12) Uani 1 1 d . . . . .
H12 H 0.4632 1.2774 0.3046 0.057 Uiso 1 1 calc R . . . .
C10 C 0.4637(3) 1.3078(6) 0.1438(3) 0.0482(12) Uani 1 1 d . . . . .
H10 H 0.4713 1.3524 0.1004 0.058 Uiso 1 1 calc R . . . .
O3 O 0.3366(5) 0.3920(7) 0.0111(3) 0.116(2) Uani 1 1 d . . . . .
C11 C 0.4792(3) 1.3723(6) 0.2065(3) 0.0540(14) Uani 1 1 d . . . . .
H11 H 0.4994 1.4696 0.2147 0.065 Uiso 1 1 calc R . . . .
C2 C 0.2806(3) 0.5060(7) 0.2221(3) 0.0576(15) Uani 1 1 d . . . . .
H2 H 0.2554 0.4153 0.2337 0.069 Uiso 1 1 calc R . . . .
C24 C 0.5553(3) 0.7963(6) 0.2264(3) 0.0481(12) Uani 1 1 d . . . . .
H24 H 0.5619 0.8059 0.1785 0.058 Uiso 1 1 calc R . . . .
O1 O 0.3252(3) 0.2928(7) -0.0993(3) 0.110(2) Uani 1 1 d . . . . .
C23 C 0.6100(3) 0.7338(7) 0.2714(3) 0.0575(15) Uani 1 1 d . . . . .
H23 H 0.6585 0.6950 0.2595 0.069 Uiso 1 1 calc R . . . .
O4 O 0.4420(4) 0.3622(11) -0.0571(4) 0.149(3) Uani 1 1 d . . . . .
O5 O 0.3132(6) 1.3572(12) 0.4032(5) 0.209(5) Uani 1 1 d . . . . .
O6 O 0.4313(6) 1.421(2) 0.4178(6) 0.367(13) Uani 1 1 d . . . . .
O8 O 0.3335(7) 1.5575(9) 0.4577(7) 0.222(6) Uani 1 1 d . . . . .
O7 O 0.3664(8) 1.3611(18) 0.5109(5) 0.275(8) Uani 1 1 d . . . . .

loop_
_atom_site_aniso_label
_atom_site_aniso_U_11
_atom_site_aniso_U_22
_atom_site_aniso_U_33
_atom_site_aniso_U_23
_atom_site_aniso_U_13
_atom_site_aniso_U_12
Fe1 0.0376(3) 0.0303(3) 0.0312(3) -0.0006(3) -0.0013(3) -0.0001(3)
Cl2 0.0718(10) 0.0648(10) 0.0595(9) -0.0039(8) -0.0135(7) 0.0060(8)
Cl1 0.0987(12) 0.0464(8) 0.0500(8) -0.0066(6) -0.0135(8) -0.0028(8)
N9 0.038(2) 0.035(2) 0.0342(19) -0.0005(17) -0.0038(15) -0.0026(17)
N3 0.038(2) 0.0300(19) 0.0338(19) 0.0001(16) 0.0000(15) 0.0004(16)
C3 0.058(3) 0.034(3) 0.058(3) -0.008(2) -0.004(2) -0.009(2)
N8 0.041(2) 0.041(2) 0.044(2) -0.0051(18) 0.0038(17) 0.0032(18)
N2 0.050(2) 0.030(2) 0.037(2) 0.0004(16) -0.0010(17) -0.0027(18)
N5 0.038(2) 0.034(2) 0.041(2) -0.0013(17) -0.0030(16) -0.0029(17)
C1 0.054(3) 0.041(3) 0.046(3) 0.012(2) 0.003(2) -0.006(2)
N7 0.039(2) 0.033(2) 0.042(2) 0.0000(17) -0.0022(16) -0.0030(17)
C18 0.055(3) 0.049(3) 0.040(3) 0.003(2) -0.003(2) -0.024(3)
C19 0.074(4) 0.067(4) 0.038(3) 0.010(3) 0.001(3) -0.031(3)
N1 0.045(2) 0.032(2) 0.036(2) -0.0002(16) -0.0022(16) 0.0004(17)
C20 0.052(3) 0.045(3) 0.041(3) 0.008(2) -0.009(2) -0.008(2)
N4 0.044(2) 0.034(2) 0.040(2) 0.0026(17) 0.0002(17) -0.0044(18)
C6 0.048(3) 0.047(3) 0.033(2) 0.000(2) 0.000(2) 0.008(2)
C14 0.043(3) 0.044(3) 0.076(4) -0.010(3) -0.006(3) 0.005(2)
C13 0.044(3) 0.038(3) 0.057(3) 0.001(2) -0.009(2) -0.004(2)
C5 0.053(3) 0.039(3) 0.037(2) -0.005(2) -0.004(2) 0.003(2)
C7 0.059(3) 0.052(3) 0.041(3) 0.000(2) 0.000(2) 0.013(3)
C8 0.049(3) 0.044(3) 0.041(3) 0.008(2) 0.003(2) 0.006(2)
C9 0.039(2) 0.037(3) 0.038(2) 0.000(2) -0.0017(18) 0.000(2)
N11 0.042(2) 0.035(2) 0.038(2) -0.0014(17) 0.0034(16) 0.0007(17)
N10 0.044(2) 0.041(2) 0.040(2) 0.0007(18) -0.0027(17) 0.0044(18)
C15 0.045(3) 0.047(3) 0.065(4) -0.013(3) 0.009(2) 0.001(2)
C21 0.047(3) 0.035(3) 0.037(2) 0.002(2) -0.003(2) -0.006(2)
N12 0.103(4) 0.090(4) 0.041(3) 0.012(3) -0.001(3) -0.041(4)
N6 0.091(4) 0.074(4) 0.040(3) 0.002(2) -0.001(3) 0.017(3)
C4 0.043(2) 0.031(2) 0.036(2) -0.0016(19) 0.0014(19) 0.000(2)
O2 0.53(2) 0.063(4) 0.101(5) 0.001(3) -0.111(8) 0.059(7)
C16 0.045(3) 0.035(2) 0.037(2) -0.003(2) 0.002(2) -0.005(2)
C17 0.058(3) 0.048(3) 0.038(3) -0.008(2) 0.012(2) -0.013(3)
C22 0.053(3) 0.045(3) 0.065(4) 0.000(3) -0.010(3) 0.010(3)
C12 0.046(3) 0.041(3) 0.055(3) -0.012(3) -0.010(2) -0.002(2)
C10 0.051(3) 0.033(3) 0.060(3) 0.004(2) 0.002(2) -0.005(2)
O3 0.188(7) 0.101(4) 0.060(3) -0.005(3) 0.011(3) 0.042(4)
C11 0.055(3) 0.033(3) 0.073(4) 0.000(3) -0.005(3) -0.008(2)
C2 0.065(4) 0.036(3) 0.071(4) 0.006(3) 0.004(3) -0.012(3)
C24 0.055(3) 0.037(3) 0.053(3) 0.000(2) 0.012(2) 0.001(2)
O1 0.090(4) 0.118(5) 0.122(4) -0.077(4) 0.013(3) -0.028(3)
C23 0.044(3) 0.048(3) 0.081(4) -0.003(3) 0.004(3) 0.018(3)
O4 0.089(4) 0.222(9) 0.137(6) 0.022(6) -0.021(4) -0.048(5)
O5 0.251(11) 0.204(9) 0.169(7) 0.044(7) -0.125(7) -0.116(9)
O6 0.113(7) 0.80(4) 0.192(10) -0.263(17) 0.023(7) 0.056(13)
O8 0.269(12) 0.091(6) 0.309(14) -0.002(7) 0.169(11) -0.007(7)
O7 0.265(13) 0.45(2) 0.109(6) 0.097(9) -0.021(7) 0.145(15)

loop_
_atom_type_symbol
_atom_type_description
_atom_type_scat_dispersion_real
_atom_type_scat_dispersion_imag
_atom_type_scat_source
Fe Fe 0.3463 0.8444 'International Tables Vol C Tables 4.2.6.8 and 6.1.1.4'
C C 0.0033 0.0016 'International Tables Vol C Tables 4.2.6.8 and 6.1.1.4'
H H 0.0000 0.0000 'International Tables Vol C Tables 4.2.6.8 and 6.1.1.4'
N N 0.0061 0.0033 'International Tables Vol C Tables 4.2.6.8 and 6.1.1.4'
Cl Cl 0.1484 0.1585 'International Tables Vol C Tables 4.2.6.8 and 6.1.1.4'
O O 0.0106 0.0060 'International Tables Vol C Tables 4.2.6.8 and 6.1.1.4'

loop_
_geom_angle_atom_site_label_1
_geom_angle_atom_site_label_2
_geom_angle_atom_site_label_3
_geom_angle
_geom_angle_site_symmetry_1
_geom_angle_site_symmetry_3
_geom_angle_publ_flag
N9 Fe1 N3 176.52(16) . . ?
N9 Fe1 N5 103.08(16) . . ?
N9 Fe1 N7 80.64(16) . . ?
N9 Fe1 N1 96.25(16) . . ?
N9 Fe1 N11 80.30(16) . . ?
N3 Fe1 N5 80.25(16) . . ?
N3 Fe1 N7 100.49(16) . . ?
N3 Fe1 N1 80.45(16) . . ?
N3 Fe1 N11 98.61(16) . . ?
N7 Fe1 N5 90.04(16) . . ?
N7 Fe1 N11 160.89(16) . . ?
N1 Fe1 N5 160.62(15) . . ?
N1 Fe1 N7 91.86(16) . . ?
N1 Fe1 N11 91.54(16) . . ?
N11 Fe1 N5 92.94(16) . . ?
O6 Cl2 O5 108.9(7) . . ?
O6 Cl2 O8 115.2(11) . . ?
O6 Cl2 O7 117.0(9) . . ?
O8 Cl2 O5 98.3(8) . . ?
O7 Cl2 O5 114.5(9) . . ?
O7 Cl2 O8 101.4(8) . . ?
O2 Cl1 O3 109.1(5) . . ?
O2 Cl1 O1 110.6(5) . . ?
O2 Cl1 O4 113.8(8) . . ?
O3 Cl1 O4 105.9(4) . . ?
O1 Cl1 O3 111.2(4) . . ?
O1 Cl1 O4 106.0(5) . . ?
C21 N9 Fe1 120.0(3) . . ?
C16 N9 Fe1 120.0(3) . . ?
C16 N9 C21 119.9(4) . . ?
C9 N3 Fe1 120.2(3) . . ?
C9 N3 C4 120.1(4) . . ?
C4 N3 Fe1 119.7(3) . . ?
N2 C3 C2 107.3(5) . . ?
N7 N8 C16 116.6(4) . . ?
C15 N8 N7 110.6(4) . . ?
C15 N8 C16 132.7(5) . . ?
C3 N2 N1 110.6(4) . . ?
C3 N2 C4 133.1(4) . . ?
N1 N2 C4 116.0(4) . . ?
N4 N5 Fe1 112.2(3) . . ?
C12 N5 Fe1 143.0(4) . . ?
C12 N5 N4 104.8(4) . . ?
N1 C1 C2 111.1(5) . . ?
N8 N7 Fe1 112.1(3) . . ?
C13 N7 Fe1 142.0(4) . . ?
C13 N7 N8 105.6(4) . . ?
C20 C18 C19 117.7(5) . . ?
C20 C18 C17 122.8(5) . . ?
C17 C18 C19 119.5(5) . . ?
N12 C19 C18 176.0(6) . . ?
N2 N1 Fe1 112.7(3) . . ?
C1 N1 Fe1 142.3(4) . . ?
C1 N1 N2 105.0(4) . . ?
C21 C20 C18 116.3(5) . . ?
N5 N4 C9 116.1(4) . . ?
C10 N4 N5 110.9(4) . . ?
C10 N4 C9 132.9(4) . . ?
C5 C6 C7 118.7(5) . . ?
C5 C6 C8 122.8(4) . . ?
C8 C6 C7 118.5(5) . . ?
C15 C14 C13 106.1(5) . . ?
N7 C13 C14 110.7(5) . . ?
C4 C5 C6 116.2(4) . . ?
N6 C7 C6 179.4(6) . . ?
C9 C8 C6 115.7(5) . . ?
N3 C9 N4 111.2(4) . . ?
N3 C9 C8 122.6(4) . . ?
C8 C9 N4 126.2(4) . . ?
N10 N11 Fe1 112.1(3) . . ?
C24 N11 Fe1 143.2(4) . . ?
C24 N11 N10 104.8(4) . . ?
N11 N10 C21 116.9(4) . . ?
C22 N10 N11 110.7(4) . . ?
C22 N10 C21 132.2(4) . . ?
N8 C15 C14 107.0(5) . . ?
N9 C21 C20 122.5(5) . . ?
N9 C21 N10 110.3(4) . . ?
C20 C21 N10 127.1(5) . . ?
N3 C4 N2 111.2(4) . . ?
N3 C4 C5 122.5(4) . . ?
C5 C4 N2 126.3(4) . . ?
N9 C16 N8 110.7(4) . . ?
N9 C16 C17 122.2(5) . . ?
C17 C16 N8 127.1(5) . . ?
C16 C17 C18 116.2(5) . . ?
C23 C22 N10 106.6(5) . . ?
N5 C12 C11 111.2(5) . . ?
C11 C10 N4 107.0(5) . . ?
C10 C11 C12 106.1(5) . . ?
C3 C2 C1 105.9(5) . . ?
N11 C24 C23 111.3(5) . . ?
C22 C23 C24 106.6(5) . . ?

loop_
_geom_bond_atom_site_label_1
_geom_bond_atom_site_label_2
_geom_bond_distance
_geom_bond_site_symmetry_2
_geom_bond_publ_flag
Fe1 N9 1.877(4) . ?
Fe1 N3 1.880(4) . ?
Fe1 N5 1.972(4) . ?
Fe1 N7 1.961(4) . ?
Fe1 N1 1.960(4) . ?
Fe1 N11 1.961(4) . ?
Cl2 O5 1.366(7) . ?
Cl2 O6 1.242(10) . ?
Cl2 O8 1.365(9) . ?
Cl2 O7 1.312(9) . ?
Cl1 O2 1.364(6) . ?
Cl1 O3 1.400(5) . ?
Cl1 O1 1.380(5) . ?
Cl1 O4 1.428(7) . ?
N9 C21 1.347(6) . ?
N9 C16 1.338(6) . ?
N3 C9 1.336(6) . ?
N3 C4 1.337(6) . ?
C3 N2 1.345(6) . ?
C3 C2 1.346(8) . ?
N8 N7 1.376(5) . ?
N8 C15 1.359(7) . ?
N8 C16 1.395(6) . ?
N2 N1 1.372(5) . ?
N2 C4 1.397(6) . ?
N5 N4 1.382(5) . ?
N5 C12 1.320(6) . ?
C1 N1 1.312(6) . ?
C1 C2 1.391(8) . ?
N7 C13 1.321(6) . ?
C18 C19 1.447(7) . ?
C18 C20 1.385(8) . ?
C18 C17 1.389(8) . ?
C19 N12 1.125(7) . ?
C20 C21 1.369(7) . ?
N4 C9 1.392(6) . ?
N4 C10 1.356(6) . ?
C6 C5 1.389(7) . ?
C6 C7 1.450(7) . ?
C6 C8 1.394(7) . ?
C14 C13 1.402(8) . ?
C14 C15 1.362(8) . ?
C5 C4 1.372(6) . ?
C7 N6 1.133(7) . ?
C8 C9 1.380(7) . ?
N11 N10 1.375(5) . ?
N11 C24 1.324(6) . ?
N10 C21 1.387(6) . ?
N10 C22 1.363(7) . ?
C16 C17 1.379(7) . ?
C22 C23 1.353(8) . ?
C12 C11 1.403(8) . ?
C10 C11 1.353(8) . ?
C24 C23 1.384(7) . ?

loop_
_twin_individual_id
_twin_individual_mass_fraction_refined
1 0.9319(11)
2 0.0681(11)
